data_4081558
loop_
_publ_author_name
'Petrov, Alex R.'
'Jess, Kristof'
'Freytag, Matthias'
'Jones, Peter G.'
'Tamm, Matthias'

_publ_section_title
;
 Large-Scale Preparation of 1,1&#x2032;-Ferrocenedicarboxylic Acid, a Key
 Compound for the Synthesis of 1,1&#x2032;-Disubstituted Ferrocene
 Derivatives
;
_journal_issue 20
_journal_name_full Organometallics
_journal_page_first 5946
_journal_paper_doi 10.1021/om4004972
_journal_volume 32
_journal_year 2013
_chemical_formula_sum 'C16 H18 Fe O4'
_chemical_formula_weight 330.15
_chemical_name_systematic
; 
 ? 
;
_space_group_IT_number 14
_symmetry_cell_setting monoclinic
_symmetry_space_group_name_Hall '-P 2ybc'
_symmetry_space_group_name_H-M 'P 1 21/c 1'
_atom_sites_solution_hydrogens geom
_atom_sites_solution_primary direct
_atom_sites_solution_secondary difmap
_audit_creation_method SHELXL-97
_cell_angle_alpha 90.00
_cell_angle_beta 104.088(2)
_cell_angle_gamma 90.00
_cell_formula_units_Z 4
_cell_length_a 13.7576(4)
_cell_length_b 10.1798(2)
_cell_length_c 10.6675(2)
_cell_measurement_reflns_used 14275
_cell_measurement_temperature 100(2)
_cell_measurement_theta_max 29.2532
_cell_measurement_theta_min 2.1731
_cell_volume 1449.04(6)
_computing_cell_refinement
; 
CrysAlisPro, Oxford Diffraction Ltd., 
Version 1.171.35.15 (release 03-08-2011 CrysAlis171 .NET) 
(compiled Aug  3 2011,13:03:54) 
;
_computing_data_collection
; 
CrysAlisPro, Oxford Diffraction Ltd., 
Version 1.171.35.15 (release 03-08-2011 CrysAlis171 .NET) 
(compiled Aug  3 2011,13:03:54) 
;
_computing_data_reduction
; 
CrysAlisPro, Oxford Diffraction Ltd., 
Version 1.171.35.15 (release 03-08-2011 CrysAlis171 .NET) 
(compiled Aug  3 2011,13:03:54) 
;
_computing_molecular_graphics 'BRUKER XP'
_computing_publication_material SHELXL-97
_computing_structure_refinement 'SHELXL-97 (Sheldrick, 1997)'
_computing_structure_solution 'SHELXS-97 (Sheldrick, 1990)'
_diffrn_ambient_temperature 100(2)
_diffrn_detector_area_resol_mean 16.1419
_diffrn_measured_fraction_theta_full 0.997
_diffrn_measured_fraction_theta_max 0.997
_diffrn_measurement_device_type 'Oxford Diffraction Xcalibur, Eos'
_diffrn_measurement_method '\w scans'
_diffrn_radiation_monochromator graphite
_diffrn_radiation_source 'Enhance (Mo) X-ray Source'
_diffrn_radiation_type 'Mo K\a'
_diffrn_radiation_wavelength 0.71073
_diffrn_reflns_av_R_equivalents 0.0457
_diffrn_reflns_av_sigmaI/netI 0.0199
_diffrn_reflns_limit_h_max 17
_diffrn_reflns_limit_h_min -17
_diffrn_reflns_limit_k_max 13
_diffrn_reflns_limit_k_min -13
_diffrn_reflns_limit_l_max 13
_diffrn_reflns_limit_l_min -13
_diffrn_reflns_number 55242
_diffrn_reflns_theta_full 27.48
_diffrn_reflns_theta_max 27.48
_diffrn_reflns_theta_min 2.52
_exptl_absorpt_coefficient_mu 1.053
_exptl_absorpt_correction_T_max 1.00000
_exptl_absorpt_correction_T_min 0.98802
_exptl_absorpt_correction_type multi-scan
_exptl_absorpt_process_details
; 
CrysAlisPro, Oxford Diffraction Ltd., 
Version 1.171.35.15 (release 03-08-2011 CrysAlis171 .NET) 
(compiled Aug  3 2011,13:03:54) 
;
_exptl_crystal_colour orange
_exptl_crystal_density_diffrn 1.513
_exptl_crystal_density_method 'not measured'
_exptl_crystal_description prism
_exptl_crystal_F_000 688
_exptl_crystal_size_max 0.15
_exptl_crystal_size_mid 0.11
_exptl_crystal_size_min 0.11
_refine_diff_density_max 0.462
_refine_diff_density_min -0.265
_refine_diff_density_rms 0.058
_refine_ls_extinction_method none
_refine_ls_goodness_of_fit_ref 1.099
_refine_ls_hydrogen_treatment constr
_refine_ls_matrix_type full
_refine_ls_number_parameters 192
_refine_ls_number_reflns 3305
_refine_ls_number_restraints 0
_refine_ls_restrained_S_all 1.099
_refine_ls_R_factor_all 0.0344
_refine_ls_R_factor_gt 0.0289
_refine_ls_shift/su_max 0.001
_refine_ls_shift/su_mean 0.000
_refine_ls_structure_factor_coef Fsqd
_refine_ls_weighting_details 'calc w=1/[\s^2^(Fo^2^)+(0.0175P)^2^+1.5470P] where P=(Fo^2^+2Fc^2^)/3'
_refine_ls_weighting_scheme calc
_refine_ls_wR_factor_gt 0.0631
_refine_ls_wR_factor_ref 0.0653
_reflns_number_gt 2962
_reflns_number_total 3305
_reflns_threshold_expression >2sigma(I)
_cod_data_source_file om4004972_si_001.cif
_cod_data_source_block pet39
_cod_original_sg_symbol_H-M 'P 21/c'
_cod_database_code 4081558

loop_
_symmetry_equiv_pos_as_xyz
'x, y, z'
'-x, y+1/2, -z+1/2'
'-x, -y, -z'
'x, -y-1/2, z-1/2'

loop_
_atom_site_label
_atom_site_type_symbol
_atom_site_fract_x
_atom_site_fract_y
_atom_site_fract_z
_atom_site_U_iso_or_equiv
_atom_site_adp_type
_atom_site_occupancy
_atom_site_symmetry_multiplicity
_atom_site_calc_flag
_atom_site_refinement_flags
Fe Fe 0.861042(18) 0.20606(2) 0.19289(2) 0.01148(7) Uani 1 1 d .
O1 O 0.77849(10) 0.53775(12) 0.28108(12) 0.0213(3) Uani 1 1 d .
O2 O 0.79349(9) 0.55926(12) 0.07626(12) 0.0165(3) Uani 1 1 d .
O3 O 0.61524(10) 0.35716(13) 0.02119(12) 0.0212(3) Uani 1 1 d .
O4 O 0.60327(9) 0.32016(12) 0.22577(12) 0.0191(3) Uani 1 1 d .
C1 C 0.89296(13) 0.40186(16) 0.20818(16) 0.0137(3) Uani 1 1 d .
C2 C 0.93519(13) 0.33709(17) 0.32846(16) 0.0152(3) Uani 1 1 d .
H2 H 0.9203 0.3556 0.4091 0.018 Uiso 1 1 calc R
C3 C 1.00303(13) 0.24061(18) 0.30562(17) 0.0176(4) Uani 1 1 d .
H3 H 1.0419 0.1833 0.3686 0.021 Uiso 1 1 calc R
C4 C 1.00299(13) 0.24429(18) 0.17148(18) 0.0169(4) Uani 1 1 d .
H4 H 1.0417 0.1896 0.1300 0.020 Uiso 1 1 calc R
C5 C 0.93494(13) 0.34407(17) 0.11073(17) 0.0150(3) Uani 1 1 d .
H5 H 0.9201 0.3679 0.0220 0.018 Uiso 1 1 calc R
C6 C 0.70891(13) 0.18354(16) 0.14460(16) 0.0139(3) Uani 1 1 d .
C7 C 0.75077(13) 0.11914(16) 0.26484(17) 0.0152(3) Uani 1 1 d .
H7 H 0.7358 0.1376 0.3454 0.018 Uiso 1 1 calc R
C8 C 0.81900(14) 0.02240(17) 0.24159(18) 0.0174(4) Uani 1 1 d .
H8 H 0.8579 -0.0350 0.3044 0.021 Uiso 1 1 calc R
C9 C 0.81900(14) 0.02632(17) 0.10797(17) 0.0174(4) Uani 1 1 d .
H9 H 0.8577 -0.0284 0.0666 0.021 Uiso 1 1 calc R
C10 C 0.75148(13) 0.12579(17) 0.04721(17) 0.0153(3) Uani 1 1 d .
H10 H 0.7371 0.1497 -0.0415 0.018 Uiso 1 1 calc R
C11 C 0.81603(13) 0.50441(16) 0.19431(17) 0.0149(3) Uani 1 1 d .
C12 C 0.71849(15) 0.66358(18) 0.05818(19) 0.0218(4) Uani 1 1 d .
H12A H 0.7388 0.7317 0.1257 0.026 Uiso 1 1 calc R
H12B H 0.6528 0.6274 0.0636 0.026 Uiso 1 1 calc R
C13 C 0.71148(16) 0.7214(2) -0.0734(2) 0.0269(4) Uani 1 1 d .
H13A H 0.7768 0.7574 -0.0772 0.040 Uiso 1 1 calc R
H13B H 0.6613 0.7917 -0.0897 0.040 Uiso 1 1 calc R
H13C H 0.6918 0.6528 -0.1392 0.040 Uiso 1 1 calc R
C14 C 0.63834(13) 0.29551(17) 0.12136(17) 0.0156(3) Uani 1 1 d .
C15 C 0.53639(15) 0.4328(2) 0.21661(19) 0.0244(4) Uani 1 1 d .
H15A H 0.4807 0.4260 0.1382 0.029 Uiso 1 1 calc R
H15B H 0.5733 0.5154 0.2120 0.029 Uiso 1 1 calc R
C16 C 0.49653(17) 0.4314(3) 0.3359(2) 0.0360(6) Uani 1 1 d .
H16A H 0.4641 0.3468 0.3423 0.054 Uiso 1 1 calc R
H16B H 0.4475 0.5023 0.3307 0.054 Uiso 1 1 calc R
H16C H 0.5519 0.4442 0.4123 0.054 Uiso 1 1 calc R

loop_
_atom_site_aniso_label
_atom_site_aniso_U_11
_atom_site_aniso_U_22
_atom_site_aniso_U_33
_atom_site_aniso_U_23
_atom_site_aniso_U_13
_atom_site_aniso_U_12
Fe 0.01109(13) 0.01046(12) 0.01272(12) -0.00025(9) 0.00256(9) 0.00004(9)
O1 0.0296(8) 0.0174(6) 0.0183(6) -0.0001(5) 0.0088(6) 0.0055(5)
O2 0.0191(7) 0.0140(6) 0.0163(6) 0.0022(5) 0.0043(5) 0.0018(5)
O3 0.0222(7) 0.0227(7) 0.0180(6) 0.0038(5) 0.0035(5) 0.0050(5)
O4 0.0162(6) 0.0225(7) 0.0195(6) 0.0013(5) 0.0061(5) 0.0069(5)
C1 0.0150(8) 0.0116(8) 0.0139(8) -0.0011(6) 0.0027(7) -0.0038(6)
C2 0.0148(9) 0.0166(8) 0.0138(8) -0.0015(6) 0.0026(7) -0.0028(7)
C3 0.0126(9) 0.0194(9) 0.0192(9) 0.0012(7) 0.0010(7) -0.0003(7)
C4 0.0113(8) 0.0189(8) 0.0210(9) -0.0019(7) 0.0048(7) -0.0013(7)
C5 0.0148(9) 0.0154(8) 0.0155(8) 0.0000(6) 0.0050(7) -0.0038(7)
C6 0.0117(8) 0.0133(8) 0.0163(8) -0.0008(6) 0.0029(7) -0.0027(6)
C7 0.0154(9) 0.0128(8) 0.0175(8) 0.0007(6) 0.0044(7) -0.0028(7)
C8 0.0179(9) 0.0110(8) 0.0228(9) 0.0021(7) 0.0040(7) -0.0012(7)
C9 0.0192(9) 0.0116(8) 0.0218(9) -0.0041(7) 0.0059(7) -0.0026(7)
C10 0.0142(9) 0.0151(8) 0.0163(8) -0.0022(7) 0.0030(7) -0.0029(7)
C11 0.0171(9) 0.0102(8) 0.0166(8) -0.0011(6) 0.0028(7) -0.0045(6)
C12 0.0268(10) 0.0142(8) 0.0244(10) 0.0040(7) 0.0064(8) 0.0051(7)
C13 0.0310(11) 0.0208(10) 0.0282(11) 0.0097(8) 0.0059(9) 0.0045(8)
C14 0.0119(8) 0.0161(8) 0.0184(8) -0.0028(7) 0.0030(7) -0.0029(7)
C15 0.0191(10) 0.0259(10) 0.0283(10) 0.0011(8) 0.0059(8) 0.0100(8)
C16 0.0283(12) 0.0567(15) 0.0234(10) -0.0031(10) 0.0071(9) 0.0212(11)

loop_
_atom_type_symbol
_atom_type_description
_atom_type_scat_dispersion_real
_atom_type_scat_dispersion_imag
_atom_type_scat_source
C C 0.0033 0.0016 'International Tables Vol C Tables 4.2.6.8 and 6.1.1.4'
H H 0.0000 0.0000 'International Tables Vol C Tables 4.2.6.8 and 6.1.1.4'
O O 0.0106 0.0060 'International Tables Vol C Tables 4.2.6.8 and 6.1.1.4'
Fe Fe 0.3463 0.8444 'International Tables Vol C Tables 4.2.6.8 and 6.1.1.4'

loop_
_geom_angle_atom_site_label_1
_geom_angle_atom_site_label_2
_geom_angle_atom_site_label_3
_geom_angle
C1 Fe C6 108.50(7)
C1 Fe C2 41.07(7)
C6 Fe C2 123.70(7)
C1 Fe C5 41.00(7)
C6 Fe C5 123.56(7)
C2 Fe C5 69.03(7)
C1 Fe C10 123.63(7)
C6 Fe C10 41.07(7)
C2 Fe C10 160.33(7)
C5 Fe C10 107.34(7)
C1 Fe C4 68.42(7)
C6 Fe C4 159.21(7)
C2 Fe C4 68.41(7)
C5 Fe C4 40.60(7)
C10 Fe C4 122.21(7)
C1 Fe C7 123.65(7)
C6 Fe C7 40.82(7)
C2 Fe C7 107.59(7)
C5 Fe C7 160.06(7)
C10 Fe C7 68.86(7)
C4 Fe C7 158.10(7)
C1 Fe C3 68.35(7)
C6 Fe C3 159.10(7)
C2 Fe C3 40.34(7)
C5 Fe C3 68.55(7)
C10 Fe C3 158.01(7)
C4 Fe C3 40.68(7)
C7 Fe C3 122.40(7)
C1 Fe C8 159.22(7)
C6 Fe C8 68.20(7)
C2 Fe C8 122.35(7)
C5 Fe C8 158.08(7)
C10 Fe C8 68.30(7)
C4 Fe C8 122.13(7)
C7 Fe C8 40.42(7)
C3 Fe C8 106.99(7)
C1 Fe C9 159.22(7)
C6 Fe C9 68.22(7)
C2 Fe C9 157.97(7)
C5 Fe C9 122.37(7)
C10 Fe C9 40.37(7)
C4 Fe C9 106.95(7)
C7 Fe C9 68.22(7)
C3 Fe C9 122.21(7)
C8 Fe C9 40.48(7)
C11 O2 C12 114.87(14)
C14 O4 C15 116.12(14)
C5 C1 C2 108.27(15)
C5 C1 C11 128.81(16)
C2 C1 C11 122.84(15)
C5 C1 Fe 69.98(9)
C2 C1 Fe 69.79(9)
C11 C1 Fe 123.44(12)
C3 C2 C1 107.78(15)
C3 C2 Fe 70.28(10)
C1 C2 Fe 69.13(9)
C2 C3 C4 108.30(15)
C2 C3 Fe 69.38(10)
C4 C3 Fe 69.59(10)
C5 C4 C3 108.27(15)
C5 C4 Fe 69.47(10)
C3 C4 Fe 69.73(10)
C4 C5 C1 107.39(15)
C4 C5 Fe 69.93(10)
C1 C5 Fe 69.03(9)
C7 C6 C10 108.35(15)
C7 C6 C14 127.45(15)
C10 C6 C14 124.11(16)
C7 C6 Fe 70.20(10)
C10 C6 Fe 69.84(10)
C14 C6 Fe 123.12(12)
C8 C7 C6 107.42(15)
C8 C7 Fe 69.84(10)
C6 C7 Fe 68.98(9)
C7 C8 C9 108.38(15)
C7 C8 Fe 69.74(10)
C9 C8 Fe 69.78(10)
C10 C9 C8 108.49(15)
C10 C9 Fe 69.50(10)
C8 C9 Fe 69.74(10)
C9 C10 C6 107.36(15)
C9 C10 Fe 70.12(10)
C6 C10 Fe 69.09(10)
O1 C11 O2 123.72(16)
O1 C11 C1 123.53(16)
O2 C11 C1 112.73(14)
O2 C12 C13 106.90(15)
O3 C14 O4 124.38(16)
O3 C14 C6 124.55(16)
O4 C14 C6 111.06(15)
O4 C15 C16 106.87(16)

loop_
_geom_bond_atom_site_label_1
_geom_bond_atom_site_label_2
_geom_bond_distance
Fe C1 2.0390(16)
Fe C6 2.0429(17)
Fe C2 2.0478(17)
Fe C5 2.0517(17)
Fe C10 2.0529(17)
Fe C4 2.0578(17)
Fe C7 2.0592(17)
Fe C3 2.0597(18)
Fe C8 2.0606(17)
Fe C9 2.0611(17)
O1 C11 1.213(2)
O2 C11 1.343(2)
O2 C12 1.460(2)
O3 C14 1.213(2)
O4 C14 1.341(2)
O4 C15 1.458(2)
C1 C5 1.433(2)
C1 C2 1.434(2)
C1 C11 1.468(2)
C2 C3 1.416(2)
C3 C4 1.431(2)
C4 C5 1.426(2)
C6 C7 1.431(2)
C6 C10 1.437(2)
C6 C14 1.478(2)
C7 C8 1.423(2)
C8 C9 1.426(3)
C9 C10 1.420(2)
C12 C13 1.504(3)
C15 C16 1.503(3)

loop_
_geom_hbond_atom_site_label_D
_geom_hbond_atom_site_label_H
_geom_hbond_atom_site_label_A
_geom_hbond_distance_DH
_geom_hbond_distance_HA
_geom_hbond_distance_DA
_geom_hbond_angle_DHA
_geom_hbond_site_symmetry_A
C3 H3 O2 0.95 2.53 3.334(2) 142.0 2_745
C13 H13A O1 0.98 2.58 3.157(2) 117.7 4_575

loop_
_geom_torsion_atom_site_label_1
_geom_torsion_atom_site_label_2
_geom_torsion_atom_site_label_3
_geom_torsion_atom_site_label_4
_geom_torsion
C6 Fe C1 C5 -120.24(10)
C2 Fe C1 C5 119.32(15)
C10 Fe C1 C5 -77.32(12)
C4 Fe C1 C5 37.86(10)
C7 Fe C1 C5 -162.87(10)
C3 Fe C1 C5 81.77(11)
C8 Fe C1 C5 162.59(18)
C9 Fe C1 C5 -43.0(2)
C6 Fe C1 C2 120.44(10)
C5 Fe C1 C2 -119.32(15)
C10 Fe C1 C2 163.36(10)
C4 Fe C1 C2 -81.47(11)
C7 Fe C1 C2 77.81(12)
C3 Fe C1 C2 -37.55(10)
C8 Fe C1 C2 43.3(2)
C9 Fe C1 C2 -162.34(18)
C6 Fe C1 C11 3.73(16)
C2 Fe C1 C11 -116.71(18)
C5 Fe C1 C11 123.97(18)
C10 Fe C1 C11 46.66(16)
C4 Fe C1 C11 161.83(16)
C7 Fe C1 C11 -38.89(17)
C3 Fe C1 C11 -154.26(16)
C8 Fe C1 C11 -73.4(3)
C9 Fe C1 C11 80.9(2)
C5 C1 C2 C3 0.29(19)
C11 C1 C2 C3 177.38(15)
Fe C1 C2 C3 59.91(12)
C5 C1 C2 Fe -59.62(12)
C11 C1 C2 Fe 117.47(16)
C1 Fe C2 C3 -118.93(14)
C6 Fe C2 C3 161.71(10)
C5 Fe C2 C3 -81.16(11)
C10 Fe C2 C3 -164.04(18)
C4 Fe C2 C3 -37.44(10)
C7 Fe C2 C3 119.67(11)
C8 Fe C2 C3 77.79(12)
C9 Fe C2 C3 44.4(2)
C6 Fe C2 C1 -79.36(12)
C5 Fe C2 C1 37.78(10)
C10 Fe C2 C1 -45.1(2)
C4 Fe C2 C1 81.49(11)
C7 Fe C2 C1 -121.39(10)
C3 Fe C2 C1 118.93(14)
C8 Fe C2 C1 -163.27(10)
C9 Fe C2 C1 163.33(17)
C1 C2 C3 C4 -0.3(2)
Fe C2 C3 C4 58.88(12)
C1 C2 C3 Fe -59.18(12)
C1 Fe C3 C2 38.22(10)
C6 Fe C3 C2 -47.1(2)
C5 Fe C3 C2 82.45(11)
C10 Fe C3 C2 165.69(17)
C4 Fe C3 C2 119.86(15)
C7 Fe C3 C2 -78.79(12)
C8 Fe C3 C2 -120.30(11)
C9 Fe C3 C2 -161.93(10)
C1 Fe C3 C4 -81.64(11)
C6 Fe C3 C4 -166.93(17)
C2 Fe C3 C4 -119.86(15)
C5 Fe C3 C4 -37.41(10)
C10 Fe C3 C4 45.8(2)
C7 Fe C3 C4 161.34(10)
C8 Fe C3 C4 119.84(11)
C9 Fe C3 C4 78.21(12)
C2 C3 C4 C5 0.2(2)
Fe C3 C4 C5 58.96(12)
C2 C3 C4 Fe -58.75(12)
C1 Fe C4 C5 -38.21(10)
C6 Fe C4 C5 47.2(2)
C2 Fe C4 C5 -82.54(11)
C10 Fe C4 C5 78.83(12)
C7 Fe C4 C5 -166.07(17)
C3 Fe C4 C5 -119.68(15)
C8 Fe C4 C5 161.92(10)
C9 Fe C4 C5 120.30(11)
C1 Fe C4 C3 81.46(11)
C6 Fe C4 C3 166.86(17)
C2 Fe C4 C3 37.13(10)
C5 Fe C4 C3 119.68(15)
C10 Fe C4 C3 -161.49(10)
C7 Fe C4 C3 -46.4(2)
C8 Fe C4 C3 -78.40(12)
C9 Fe C4 C3 -120.02(11)
C3 C4 C5 C1 -0.03(19)
Fe C4 C5 C1 59.09(11)
C3 C4 C5 Fe -59.12(12)
C2 C1 C5 C4 -0.16(19)
C11 C1 C5 C4 -177.02(16)
Fe C1 C5 C4 -59.66(12)
C2 C1 C5 Fe 59.50(12)
C11 C1 C5 Fe -117.36(18)
C1 Fe C5 C4 118.73(15)
C6 Fe C5 C4 -161.80(10)
C2 Fe C5 C4 80.89(11)
C10 Fe C5 C4 -119.59(11)
C7 Fe C5 C4 164.73(18)
C3 Fe C5 C4 37.48(10)
C8 Fe C5 C4 -44.7(2)
C9 Fe C5 C4 -77.92(12)
C6 Fe C5 C1 79.47(12)
C2 Fe C5 C1 -37.84(10)
C10 Fe C5 C1 121.68(10)
C4 Fe C5 C1 -118.73(15)
C7 Fe C5 C1 46.0(2)
C3 Fe C5 C1 -81.25(11)
C8 Fe C5 C1 -163.48(17)
C9 Fe C5 C1 163.34(10)
C1 Fe C6 C7 -120.42(10)
C2 Fe C6 C7 -77.51(12)
C5 Fe C6 C7 -163.28(10)
C10 Fe C6 C7 119.25(14)
C4 Fe C6 C7 161.77(18)
C3 Fe C6 C7 -42.8(2)
C8 Fe C6 C7 37.70(10)
C9 Fe C6 C7 81.46(11)
C1 Fe C6 C10 120.32(10)
C2 Fe C6 C10 163.24(10)
C5 Fe C6 C10 77.47(12)
C4 Fe C6 C10 42.5(2)
C7 Fe C6 C10 -119.25(14)
C3 Fe C6 C10 -162.04(18)
C8 Fe C6 C10 -81.55(11)
C9 Fe C6 C10 -37.79(10)
C1 Fe C6 C14 2.04(16)
C2 Fe C6 C14 44.96(17)
C5 Fe C6 C14 -40.81(17)
C10 Fe C6 C14 -118.28(18)
C4 Fe C6 C14 -75.8(2)
C7 Fe C6 C14 122.47(18)
C3 Fe C6 C14 79.7(2)
C8 Fe C6 C14 160.17(16)
C9 Fe C6 C14 -156.08(16)
C10 C6 C7 C8 0.14(19)
C14 C6 C7 C8 -176.61(16)
Fe C6 C7 C8 -59.50(12)
C10 C6 C7 Fe 59.64(12)
C14 C6 C7 Fe -117.11(17)
C1 Fe C7 C8 -161.93(10)
C6 Fe C7 C8 118.87(14)
C2 Fe C7 C8 -119.57(11)
C5 Fe C7 C8 163.54(19)
C10 Fe C7 C8 80.95(11)
C4 Fe C7 C8 -43.8(2)
C3 Fe C7 C8 -77.81(12)
C9 Fe C7 C8 37.43(10)
C1 Fe C7 C6 79.20(12)
C2 Fe C7 C6 121.56(10)
C5 Fe C7 C6 44.7(2)
C10 Fe C7 C6 -37.92(10)
C4 Fe C7 C6 -162.69(17)
C3 Fe C7 C6 163.33(10)
C8 Fe C7 C6 -118.87(14)
C9 Fe C7 C6 -81.44(11)
C6 C7 C8 C9 -0.32(19)
Fe C7 C8 C9 -59.27(12)
C6 C7 C8 Fe 58.95(11)
C1 Fe C8 C7 46.7(2)
C6 Fe C8 C7 -38.07(10)
C2 Fe C8 C7 78.93(12)
C5 Fe C8 C7 -165.00(17)
C10 Fe C8 C7 -82.45(11)
C4 Fe C8 C7 162.24(10)
C3 Fe C8 C7 120.35(11)
C9 Fe C8 C7 -119.61(15)
C1 Fe C8 C9 166.33(18)
C6 Fe C8 C9 81.55(11)
C2 Fe C8 C9 -161.45(10)
C5 Fe C8 C9 -45.4(2)
C10 Fe C8 C9 37.17(10)
C4 Fe C8 C9 -78.14(12)
C7 Fe C8 C9 119.61(15)
C3 Fe C8 C9 -120.03(11)
C7 C8 C9 C10 0.4(2)
Fe C8 C9 C10 -58.87(12)
C7 C8 C9 Fe 59.25(12)
C1 Fe C9 C10 -46.4(2)
C6 Fe C9 C10 38.43(10)
C2 Fe C9 C10 165.68(17)
C5 Fe C9 C10 -78.41(12)
C4 Fe C9 C10 -120.12(11)
C7 Fe C9 C10 82.55(11)
C3 Fe C9 C10 -161.96(10)
C8 Fe C9 C10 119.93(15)
C1 Fe C9 C8 -166.34(18)
C6 Fe C9 C8 -81.50(11)
C2 Fe C9 C8 45.7(2)
C5 Fe C9 C8 161.66(10)
C10 Fe C9 C8 -119.93(15)
C4 Fe C9 C8 119.95(11)
C7 Fe C9 C8 -37.38(10)
C3 Fe C9 C8 78.11(12)
C8 C9 C10 C6 -0.28(19)
Fe C9 C10 C6 -59.30(11)
C8 C9 C10 Fe 59.02(12)
C7 C6 C10 C9 0.09(19)
C14 C6 C10 C9 176.98(15)
Fe C6 C10 C9 59.95(12)
C7 C6 C10 Fe -59.87(12)
C14 C6 C10 Fe 117.02(16)
C1 Fe C10 C9 162.02(10)
C6 Fe C10 C9 -118.53(14)
C2 Fe C10 C9 -163.99(19)
C5 Fe C10 C9 119.91(11)
C4 Fe C10 C9 77.93(12)
C7 Fe C10 C9 -80.83(11)
C3 Fe C10 C9 44.4(2)
C8 Fe C10 C9 -37.27(10)
C1 Fe C10 C6 -79.45(12)
C2 Fe C10 C6 -45.5(2)
C5 Fe C10 C6 -121.55(10)
C4 Fe C10 C6 -163.53(10)
C7 Fe C10 C6 37.70(10)
C3 Fe C10 C6 162.92(17)
C8 Fe C10 C6 81.27(11)
C9 Fe C10 C6 118.53(14)
C12 O2 C11 O1 -0.4(2)
C12 O2 C11 C1 -178.99(14)
C5 C1 C11 O1 172.56(17)
C2 C1 C11 O1 -3.9(3)
Fe C1 C11 O1 82.3(2)
C5 C1 C11 O2 -8.9(2)
C2 C1 C11 O2 174.66(15)
Fe C1 C11 O2 -99.15(16)
C11 O2 C12 C13 174.25(15)
C15 O4 C14 O3 -2.7(3)
C15 O4 C14 C6 177.21(14)
C7 C6 C14 O3 170.00(17)
C10 C6 C14 O3 -6.3(3)
Fe C6 C14 O3 80.6(2)
C7 C6 C14 O4 -9.9(2)
C10 C6 C14 O4 173.82(15)
Fe C6 C14 O4 -99.34(16)
C14 O4 C15 C16 172.98(17)
